data_7152240
loop_
_publ_author_name
'Trinchera, Piera'
'Musio, Biagia'
'Degennaro, Leonardo'
'Moliterni, Anna'
'Falcicchio, Aurelia'
'Luisi, Renzo'

_publ_section_title
;
 One-pot preparation of piperazines by regioselective ring-opening of
 non-activated arylaziridines.
;
_journal_issue 10
_journal_name_full 'Organic &amp; biomolecular chemistry'
_journal_page_first 1962
_journal_page_last 1965
_journal_paper_doi 10.1039/c2ob07099e
_journal_volume 10
_journal_year 2012
_chemical_formula_sum 'C18 H20 Cl2 N2'
_chemical_formula_weight 335.26
_chemical_name_systematic
;
?
;
_space_group_IT_number 14
_symmetry_cell_setting monoclinic
_symmetry_space_group_name_Hall '-P 2ybc'
_symmetry_space_group_name_H-M 'P 1 21/c 1'
_atom_sites_solution_hydrogens geom
_atom_sites_solution_primary direct
_atom_sites_solution_secondary difmap
_audit_creation_method SHELXL-97
_cell_angle_alpha 90.00
_cell_angle_beta 90.574(18)
_cell_angle_gamma 90.00
_cell_formula_units_Z 4
_cell_length_a 9.783(3)
_cell_length_b 13.775(3)
_cell_length_c 12.7176(12)
_cell_measurement_reflns_used 3892
_cell_measurement_temperature 293(2)
_cell_measurement_theta_max 27.57
_cell_measurement_theta_min 5.03
_cell_volume 1713.7(7)
_computing_cell_refinement 'DIRAX (Duisenberg,1992)'
_computing_data_collection 'COLLECT (Nonius, 2002) '
_computing_data_reduction 'EVAL (Nonius, 2002)'
_computing_publication_material 'WinGX (Farrugia, 1999)'
_computing_structure_refinement 'SHELXL-97 (Sheldrick, 2008)'
_computing_structure_solution 'SIR2011, updated version of SIR2008 (Burla et al., 2007)'
_diffrn_ambient_temperature 293(2)
_diffrn_measured_fraction_theta_full 0.980
_diffrn_measured_fraction_theta_max 0.980
_diffrn_measurement_device_type 'Bruker-Nonius KappaCCD'
_diffrn_measurement_method '\f scans and \w scans'
_diffrn_radiation_monochromator graphite
_diffrn_radiation_source 'fine-focus sealed tube'
_diffrn_radiation_type MoK\a
_diffrn_radiation_wavelength 0.71073
_diffrn_reflns_av_R_equivalents 0.1125
_diffrn_reflns_av_sigmaI/netI 0.1349
_diffrn_reflns_limit_h_max 12
_diffrn_reflns_limit_h_min -12
_diffrn_reflns_limit_k_max 17
_diffrn_reflns_limit_k_min -17
_diffrn_reflns_limit_l_max 16
_diffrn_reflns_limit_l_min -16
_diffrn_reflns_number 18747
_diffrn_reflns_theta_full 27.57
_diffrn_reflns_theta_max 27.57
_diffrn_reflns_theta_min 5.03
_exptl_absorpt_coefficient_mu 0.377
_exptl_absorpt_correction_T_max 0.9562
_exptl_absorpt_correction_T_min 0.8794
_exptl_absorpt_correction_type empirical
_exptl_absorpt_process_details 'SADABS (Sheldrick, 2002)'
_exptl_crystal_colour white
_exptl_crystal_density_diffrn 1.299
_exptl_crystal_density_method 'not measured'
_exptl_crystal_description needle
_exptl_crystal_F_000 704
_exptl_crystal_size_max 0.35
_exptl_crystal_size_mid 0.25
_exptl_crystal_size_min 0.12
_refine_diff_density_max 0.139
_refine_diff_density_min -0.150
_refine_diff_density_rms 0.034
_refine_ls_extinction_method none
_refine_ls_goodness_of_fit_ref 0.945
_refine_ls_hydrogen_treatment mixed
_refine_ls_matrix_type full
_refine_ls_number_parameters 243
_refine_ls_number_reflns 3892
_refine_ls_number_restraints 0
_refine_ls_restrained_S_all 0.945
_refine_ls_R_factor_all 0.2083
_refine_ls_R_factor_gt 0.0594
_refine_ls_shift/su_max 0.001
_refine_ls_shift/su_mean 0.000
_refine_ls_structure_factor_coef Fsqd
_refine_ls_weighting_details 'calc w=1/[\s^2^(Fo^2^)+(0.0457P)^2^+0.0000P] where P=(Fo^2^+2Fc^2^)/3'
_refine_ls_weighting_scheme calc
_refine_ls_wR_factor_gt 0.0937
_refine_ls_wR_factor_ref 0.1287
_reflns_number_gt 1435
_reflns_number_total 3892
_reflns_threshold_expression >2sigma(I)
_cod_data_source_file c2ob07099e.txt
_cod_data_source_block 2f
_cod_original_sg_symbol_H-M P2(1)/c
_cod_database_code 7152240

loop_
_symmetry_equiv_pos_as_xyz
'x, y, z'
'-x, y+1/2, -z+1/2'
'-x, -y, -z'
'x, -y-1/2, z-1/2'

loop_
_atom_site_label
_atom_site_type_symbol
_atom_site_fract_x
_atom_site_fract_y
_atom_site_fract_z
_atom_site_U_iso_or_equiv
_atom_site_adp_type
_atom_site_occupancy
_atom_site_symmetry_multiplicity
_atom_site_calc_flag
_atom_site_refinement_flags
Cl1 Cl 0.17474(9) 0.26090(7) 0.82834(8) 0.1027(4) Uani 1 1 d .
Cl2 Cl 0.71567(12) -0.00017(7) 1.53686(6) 0.1163(4) Uani 1 1 d .
N1 N 0.8250(2) 0.17862(16) 1.05250(17) 0.0584(6) Uani 1 1 d .
N2 N 0.7772(2) 0.02400(17) 0.90671(16) 0.0603(7) Uani 1 1 d .
C2 C 0.8163(3) 0.06174(19) 1.1992(2) 0.0531(7) Uani 1 1 d .
C6 C 0.6092(3) 0.1594(2) 0.8652(2) 0.0561(8) Uani 1 1 d .
C12 C 0.7545(4) 0.0242(2) 1.4062(2) 0.0699(9) Uani 1 1 d .
C13 C 0.6995(4) -0.0464(2) 0.8453(2) 0.0816(10) Uani 1 1 d .
H13A H 0.7164 -0.0365 0.7719 0.122 Uiso 1 1 calc R
H13B H 0.6038 -0.0383 0.8587 0.122 Uiso 1 1 calc R
H13C H 0.7271 -0.1108 0.8650 0.122 Uiso 1 1 calc R
C15 C 0.9174(3) 0.2431(2) 1.1098(2) 0.0852(10) Uani 1 1 d .
H15A H 0.9063 0.2336 1.1840 0.128 Uiso 1 1 calc R
H15B H 0.8967 0.3093 1.0921 0.128 Uiso 1 1 calc R
H15C H 1.0101 0.2288 1.0910 0.128 Uiso 1 1 calc R
C18 C 0.3422(3) 0.2223(2) 0.8422(3) 0.0666(9) Uani 1 1 d .
C1 C 0.7534(3) 0.0126(2) 1.0185(2) 0.0573(8) Uani 1 1 d .
H1B H 0.772(3) -0.054(2) 1.0343(18) 0.069 Uiso 1 1 d .
H1A H 0.657(3) 0.0207(18) 1.0396(18) 0.069 Uiso 1 1 d .
C3 C 0.6633(4) 0.0729(2) 1.3454(3) 0.0669(9) Uani 1 1 d .
H3 H 0.584(3) 0.098(2) 1.373(2) 0.080 Uiso 1 1 d .
C4 C 0.6958(3) 0.0924(2) 1.2421(2) 0.0607(9) Uani 1 1 d .
H4 H 0.635(3) 0.1233(19) 1.2021(19) 0.073 Uiso 1 1 d .
C5 C 0.8465(3) 0.0772(2) 1.0839(2) 0.0553(8) Uani 1 1 d .
H5 H 0.939(3) 0.0581(19) 1.0697(19) 0.066 Uiso 1 1 d .
C7 C 0.9064(4) 0.0120(3) 1.2636(3) 0.0724(10) Uani 1 1 d .
H7 H 0.989(3) -0.006(2) 1.240(2) 0.087 Uiso 1 1 d .
C8 C 0.7556(3) 0.1249(2) 0.8732(2) 0.0614(9) Uani 1 1 d .
H8 H 0.785(3) 0.1272(19) 0.802(2) 0.074 Uiso 1 1 d .
C9 C 0.8482(3) 0.1880(3) 0.9395(3) 0.0685(9) Uani 1 1 d .
H9A H 0.837(3) 0.254(2) 0.920(2) 0.082 Uiso 1 1 d .
H9B H 0.942(3) 0.172(2) 0.926(2) 0.082 Uiso 1 1 d .
C10 C 0.4072(4) 0.2313(2) 0.9370(2) 0.0655(9) Uani 1 1 d .
H10 H 0.364(3) 0.2628(19) 0.995(2) 0.079 Uiso 1 1 d .
C11 C 0.5393(3) 0.1998(2) 0.9482(2) 0.0611(9) Uani 1 1 d .
H11 H 0.583(3) 0.2055(19) 1.011(2) 0.073 Uiso 1 1 d .
C14 C 0.4078(4) 0.1835(3) 0.7590(3) 0.0797(11) Uani 1 1 d .
H14 H 0.369(3) 0.176(2) 0.701(2) 0.096 Uiso 1 1 d .
C16 C 0.5393(4) 0.1522(3) 0.7701(2) 0.0759(10) Uani 1 1 d .
H16 H 0.588(3) 0.130(2) 0.714(2) 0.091 Uiso 1 1 d .
C17 C 0.8761(4) -0.0063(3) 1.3665(3) 0.0824(11) Uani 1 1 d .
H17 H 0.932(3) -0.040(2) 1.411(2) 0.099 Uiso 1 1 d .

loop_
_atom_site_aniso_label
_atom_site_aniso_U_11
_atom_site_aniso_U_22
_atom_site_aniso_U_33
_atom_site_aniso_U_23
_atom_site_aniso_U_13
_atom_site_aniso_U_12
Cl1 0.0598(6) 0.1210(8) 0.1270(8) 0.0444(6) -0.0155(5) -0.0119(6)
Cl2 0.1653(10) 0.1247(9) 0.0590(5) 0.0073(5) 0.0076(6) -0.0109(7)
N1 0.0547(16) 0.0502(16) 0.0702(16) -0.0007(12) -0.0019(13) -0.0078(13)
N2 0.0692(18) 0.0580(16) 0.0539(14) -0.0030(13) 0.0080(12) -0.0007(13)
C2 0.050(2) 0.0520(18) 0.0569(18) -0.0073(14) -0.0030(16) 0.0069(16)
C6 0.062(2) 0.0527(19) 0.0541(18) 0.0087(15) 0.0030(17) -0.0065(16)
C12 0.088(3) 0.071(2) 0.0507(18) -0.0056(17) -0.0016(19) -0.003(2)
C13 0.114(3) 0.071(2) 0.0603(18) -0.0121(17) 0.0057(19) -0.002(2)
C15 0.072(2) 0.079(2) 0.105(2) -0.0136(19) -0.014(2) -0.0213(19)
C18 0.059(2) 0.072(2) 0.069(2) 0.0268(18) -0.0077(19) -0.0141(17)
C1 0.063(2) 0.0541(19) 0.0552(18) 0.0018(16) 0.0062(16) -0.0007(19)
C3 0.069(3) 0.065(2) 0.067(2) -0.0124(17) 0.010(2) 0.0033(19)
C4 0.059(2) 0.063(2) 0.060(2) -0.0049(16) -0.0053(17) 0.0127(17)
C5 0.0441(19) 0.058(2) 0.0640(19) -0.0046(15) 0.0020(16) 0.0041(16)
C7 0.063(2) 0.090(3) 0.065(2) -0.0057(18) -0.007(2) 0.020(2)
C8 0.066(2) 0.068(2) 0.0502(17) 0.0039(17) 0.0149(18) -0.0080(18)
C9 0.059(2) 0.070(2) 0.076(2) 0.0116(19) 0.0091(19) -0.007(2)
C10 0.064(2) 0.070(2) 0.062(2) 0.0139(16) 0.0030(18) -0.0005(19)
C11 0.062(2) 0.068(2) 0.0535(18) 0.0046(17) -0.0060(18) -0.0018(18)
C14 0.083(3) 0.090(3) 0.065(2) 0.015(2) -0.021(2) -0.013(2)
C16 0.085(3) 0.091(3) 0.052(2) -0.0020(17) 0.002(2) -0.004(2)
C17 0.093(3) 0.083(3) 0.071(2) 0.000(2) -0.023(2) 0.016(2)

loop_
_atom_type_symbol
_atom_type_description
_atom_type_scat_dispersion_real
_atom_type_scat_dispersion_imag
_atom_type_scat_source
C C 0.0033 0.0016 'International Tables Vol C Tables 4.2.6.8 and 6.1.1.4'
H H 0.0000 0.0000 'International Tables Vol C Tables 4.2.6.8 and 6.1.1.4'
N N 0.0061 0.0033 'International Tables Vol C Tables 4.2.6.8 and 6.1.1.4'
Cl Cl 0.1484 0.1585 'International Tables Vol C Tables 4.2.6.8 and 6.1.1.4'

loop_
_geom_angle_atom_site_label_1
_geom_angle_atom_site_label_2
_geom_angle_atom_site_label_3
_geom_angle
C15 N1 C9 109.6(2)
C15 N1 C5 110.9(2)
C9 N1 C5 109.2(2)
C1 N2 C13 111.4(2)
C1 N2 C8 111.3(2)
C13 N2 C8 113.7(2)
C4 C2 C7 117.6(3)
C4 C2 C5 121.3(3)
C7 C2 C5 121.0(3)
C11 C6 C16 116.9(3)
C11 C6 C8 123.5(3)
C16 C6 C8 119.6(3)
C3 C12 C17 120.9(3)
C3 C12 Cl2 119.5(3)
C17 C12 Cl2 119.5(3)
N2 C13 H13A 109.5
N2 C13 H13B 109.5
H13A C13 H13B 109.5
N2 C13 H13C 109.5
H13A C13 H13C 109.5
H13B C13 H13C 109.5
N1 C15 H15A 109.5
N1 C15 H15B 109.5
H15A C15 H15B 109.5
N1 C15 H15C 109.5
H15A C15 H15C 109.5
H15B C15 H15C 109.5
C14 C18 C10 120.5(3)
C14 C18 Cl1 119.9(3)
C10 C18 Cl1 119.6(3)
N2 C1 C5 111.9(3)
N2 C1 H1B 105.9(15)
C5 C1 H1B 109.6(15)
N2 C1 H1A 114.5(14)
C5 C1 H1A 110.8(15)
H1B C1 H1A 104(2)
C12 C3 C4 118.9(3)
C12 C3 H3 121.6(17)
C4 C3 H3 119.3(17)
C2 C4 C3 121.7(3)
C2 C4 H4 119.7(18)
C3 C4 H4 118.5(18)
N1 C5 C2 111.6(2)
N1 C5 C1 109.0(2)
C2 C5 C1 109.1(2)
N1 C5 H5 110.0(16)
C2 C5 H5 109.8(15)
C1 C5 H5 107.3(15)
C17 C7 C2 121.1(3)
C17 C7 H7 118.4(19)
C2 C7 H7 120.4(19)
N2 C8 C9 107.4(2)
N2 C8 C6 116.8(2)
C9 C8 C6 114.8(3)
N2 C8 H8 105.3(16)
C9 C8 H8 109.1(16)
C6 C8 H8 102.7(15)
N1 C9 C8 113.6(3)
N1 C9 H9A 108.9(17)
C8 C9 H9A 110.0(16)
N1 C9 H9B 108.5(16)
C8 C9 H9B 109.3(17)
H9A C9 H9B 106(3)
C18 C10 C11 119.6(3)
C18 C10 H10 121.2(16)
C11 C10 H10 119.1(16)
C10 C11 C6 121.5(3)
C10 C11 H11 120.2(18)
C6 C11 H11 118.3(18)
C18 C14 C16 120.0(3)
C18 C14 H14 122(2)
C16 C14 H14 118(2)
C14 C16 C6 121.5(3)
C14 C16 H16 121.3(19)
C6 C16 H16 117.0(19)
C12 C17 C7 119.7(3)
C12 C17 H17 117(2)
C7 C17 H17 123(2)

loop_
_geom_bond_atom_site_label_1
_geom_bond_atom_site_label_2
_geom_bond_distance
Cl1 C18 1.730(3)
Cl2 C12 1.741(3)
N1 C15 1.457(3)
N1 C9 1.463(3)
N1 C5 1.468(3)
N2 C1 1.452(3)
N2 C13 1.454(3)
N2 C8 1.468(3)
C2 C4 1.372(4)
C2 C7 1.380(4)
C2 C5 1.513(4)
C6 C11 1.380(4)
C6 C16 1.388(4)
C6 C8 1.512(4)
C12 C3 1.353(4)
C12 C17 1.364(5)
C13 H13A 0.9600
C13 H13B 0.9600
C13 H13C 0.9600
C15 H15A 0.9600
C15 H15B 0.9600
C15 H15C 0.9600
C18 C14 1.352(4)
C18 C10 1.363(4)
C1 C5 1.516(4)
C1 H1B 0.96(3)
C1 H1A 0.99(3)
C3 C4 1.380(4)
C3 H3 0.92(3)
C4 H4 0.89(2)
C5 H5 0.96(3)
C7 C17 1.368(4)
C7 H7 0.90(3)
C8 C9 1.507(4)
C8 H8 0.96(2)
C9 H9A 0.95(3)
C9 H9B 0.96(3)
C10 C11 1.370(4)
C10 H10 0.96(3)
C11 H11 0.90(2)
C14 C16 1.363(4)
C14 H14 0.84(3)
C16 H16 0.92(3)
C17 H17 0.91(3)
